data_2234105
loop_
_publ_author_name
'Kadir, Maisara A.'
'Yamin, Bohari M.'
'Yusof, M. Sukeri M.'

_publ_section_title
;
 <i>N</i>-(2,2-Dimethylpropanoyl)-<i>N</i>'-(2-methoxyphenyl)thiourea
;
_journal_coeditor_code BQ2346
_journal_issue 4
_journal_name_full 'Acta Crystallographica Section E'
_journal_page_first o1129
_journal_paper_doi 10.1107/S1600536812010914
_journal_volume 68
_journal_year 2012
_chemical_formula_iupac 'C13 H18 N2 O2 S'
_chemical_formula_moiety 'C13 H18 N2 O2 S'
_chemical_formula_sum 'C13 H18 N2 O2 S'
_chemical_formula_weight 266.35
_chemical_name_systematic
;
<i>N</i>-(2,2-Dimethylpropanoyl)-<i>N</i>'-(2-methoxyphenyl)thiourea
;
_space_group_IT_number 19
_symmetry_cell_setting orthorhombic
_symmetry_space_group_name_Hall 'P 2ac 2ab'
_symmetry_space_group_name_H-M 'P 21 21 21'
_atom_sites_solution_hydrogens geom
_atom_sites_solution_primary direct
_atom_sites_solution_secondary difmap
_audit_creation_method SHELXL-97
_cell_angle_alpha 90.00
_cell_angle_beta 90.00
_cell_angle_gamma 90.00
_cell_formula_units_Z 4
_cell_length_a 5.9181(10)
_cell_length_b 13.492(2)
_cell_length_c 17.592(3)
_cell_measurement_reflns_used 770
_cell_measurement_temperature 273(2)
_cell_measurement_theta_max 25.99
_cell_measurement_theta_min 1.90
_cell_volume 1404.7(4)
_computing_cell_refinement 'SAINT (Bruker, 2000)'
_computing_data_collection 'SMART (Bruker, 2000)'
_computing_data_reduction 'SAINT (Bruker, 2000)'
_computing_molecular_graphics 'SHELXTL (Sheldrick, 2008)'
_computing_publication_material
;
SHELXTL (Sheldrick, 2008) and PARST (Nardelli, 1995)
;
_computing_structure_refinement 'SHELXTL (Sheldrick, 2008)'
_computing_structure_solution 'SHELXTL (Sheldrick, 2008)'
_diffrn_ambient_temperature 273(2)
_diffrn_detector_area_resol_mean 83.66
_diffrn_measured_fraction_theta_full 1.000
_diffrn_measured_fraction_theta_max 1.000
_diffrn_measurement_device_type
;
Bruker SMART APEX CCD area-detector
;
_diffrn_measurement_method '\w scan'
_diffrn_radiation_monochromator graphite
_diffrn_radiation_source 'fine-focus sealed tube'
_diffrn_radiation_type MoK\a
_diffrn_radiation_wavelength 0.71073
_diffrn_reflns_av_R_equivalents 0.0445
_diffrn_reflns_av_sigmaI/netI 0.0495
_diffrn_reflns_limit_h_max 6
_diffrn_reflns_limit_h_min -7
_diffrn_reflns_limit_k_max 16
_diffrn_reflns_limit_k_min -16
_diffrn_reflns_limit_l_max 21
_diffrn_reflns_limit_l_min -20
_diffrn_reflns_number 8711
_diffrn_reflns_theta_full 25.99
_diffrn_reflns_theta_max 25.99
_diffrn_reflns_theta_min 1.90
_exptl_absorpt_coefficient_mu 0.227
_exptl_absorpt_correction_T_max 0.9799
_exptl_absorpt_correction_T_min 0.8950
_exptl_absorpt_correction_type multi-scan
_exptl_absorpt_process_details '(SADABS; Bruker, 2000)'
_exptl_crystal_colour colourless
_exptl_crystal_density_diffrn 1.259
_exptl_crystal_density_method 'not measured'
_exptl_crystal_description slab
_exptl_crystal_F_000 568
_exptl_crystal_size_max 0.50
_exptl_crystal_size_mid 0.14
_exptl_crystal_size_min 0.09
_refine_diff_density_max 0.315
_refine_diff_density_min -0.181
_refine_ls_abs_structure_details 'Flack (1983), 1141 Friedel pairs'
_refine_ls_abs_structure_Flack 0.63(15)
_refine_ls_extinction_method none
_refine_ls_goodness_of_fit_ref 1.129
_refine_ls_hydrogen_treatment constr
_refine_ls_matrix_type full
_refine_ls_number_parameters 163
_refine_ls_number_reflns 2763
_refine_ls_number_restraints 0
_refine_ls_restrained_S_all 1.129
_refine_ls_R_factor_all 0.0885
_refine_ls_R_factor_gt 0.0680
_refine_ls_shift/su_max 0.000
_refine_ls_shift/su_mean 0.000
_refine_ls_structure_factor_coef Fsqd
_refine_ls_weighting_details 'calc w=1/[\s^2^(Fo^2^)+(0.0655P)^2^+0.2181P] where P=(Fo^2^+2Fc^2^)/3'
_refine_ls_weighting_scheme calc
_refine_ls_wR_factor_gt 0.1383
_refine_ls_wR_factor_ref 0.1466
_reflns_number_gt 2227
_reflns_number_total 2763
_reflns_threshold_expression I>2\s(I)
_cod_data_source_file bq2346.cif
_cod_data_source_block I
_cod_database_code 2234105
_cod_database_fobs_code 2234105

loop_
_symmetry_equiv_pos_as_xyz
'x, y, z'
'-x+1/2, -y, z+1/2'
'-x, y+1/2, -z+1/2'
'x+1/2, -y+1/2, -z'

loop_
_atom_site_type_symbol
_atom_site_label
_atom_site_fract_x
_atom_site_fract_y
_atom_site_fract_z
_atom_site_U_iso_or_equiv
_atom_site_adp_type
_atom_site_calc_flag
_atom_site_refinement_flags
_atom_site_occupancy
_atom_site_symmetry_multiplicity
S S1 0.1312(2) 0.79180(7) 0.57763(7) 0.0693(4) Uani d . 1 1
O O1 0.3640(5) 0.47260(17) 0.56305(13) 0.0559(7) Uani d . 1 1
O O2 0.7537(5) 0.5571(2) 0.67865(15) 0.0662(8) Uani d . 1 1
C C6 0.2391(6) 0.6781(2) 0.58348(19) 0.0442(8) Uani d . 1 1
N N2 0.3935(5) 0.6446(2) 0.63138(15) 0.0453(7) Uani d . 1 1
H H2A 0.4306 0.5836 0.6243 0.054 Uiso calc R 1 1
N N1 0.1602(5) 0.60835(18) 0.53095(15) 0.0427(7) Uani d . 1 1
H H1A 0.0573 0.6290 0.5003 0.051 Uiso calc R 1 1
C C5 0.2250(6) 0.5112(2) 0.52178(18) 0.0384(8) Uani d . 1 1
C C8 0.7025(7) 0.6429(3) 0.71748(19) 0.0474(9) Uani d . 1 1
C C9 0.8272(8) 0.6805(3) 0.7766(2) 0.0623(11) Uani d . 1 1
H H9A 0.9588 0.6489 0.7924 0.075 Uiso calc R 1 1
C C4 0.1096(6) 0.4544(2) 0.45732(18) 0.0445(8) Uani d . 1 1
C C7 0.5083(7) 0.6910(2) 0.69201(17) 0.0434(9) Uani d . 1 1
C C3 0.2134(8) 0.3508(3) 0.4531(2) 0.0682(12) Uani d . 1 1
H H3A 0.1901 0.3171 0.5005 0.102 Uiso calc R 1 1
H H3B 0.3724 0.3562 0.4432 0.102 Uiso calc R 1 1
H H3C 0.1427 0.3140 0.4128 0.102 Uiso calc R 1 1
C C2 0.1488(9) 0.5089(3) 0.3823(2) 0.0726(13) Uani d . 1 1
H H2B 0.0831 0.5738 0.3850 0.109 Uiso calc R 1 1
H H2C 0.0798 0.4724 0.3416 0.109 Uiso calc R 1 1
H H2D 0.3082 0.5146 0.3731 0.109 Uiso calc R 1 1
C C12 0.4381(8) 0.7757(3) 0.7293(2) 0.0599(12) Uani d . 1 1
H H12A 0.3061 0.8075 0.7142 0.072 Uiso calc R 1 1
C C11 0.5629(10) 0.8133(3) 0.7888(2) 0.0731(15) Uani d . 1 1
H H11A 0.5165 0.8711 0.8129 0.088 Uiso calc R 1 1
C C10 0.7544(9) 0.7660(3) 0.8125(2) 0.0714(14) Uani d . 1 1
H H10A 0.8365 0.7915 0.8532 0.086 Uiso calc R 1 1
C C13 0.9241(8) 0.4949(3) 0.7089(2) 0.0744(13) Uani d . 1 1
H H13A 0.9422 0.4379 0.6769 0.112 Uiso calc R 1 1
H H13B 0.8817 0.4740 0.7591 0.112 Uiso calc R 1 1
H H13C 1.0642 0.5307 0.7113 0.112 Uiso calc R 1 1
C C1 -0.1417(7) 0.4454(3) 0.4742(3) 0.0734(12) Uani d . 1 1
H H1B -0.2072 0.5103 0.4777 0.110 Uiso calc R 1 1
H H1C -0.1626 0.4110 0.5215 0.110 Uiso calc R 1 1
H H1D -0.2141 0.4090 0.4341 0.110 Uiso calc R 1 1

loop_
_atom_site_aniso_label
_atom_site_aniso_U_11
_atom_site_aniso_U_22
_atom_site_aniso_U_33
_atom_site_aniso_U_12
_atom_site_aniso_U_13
_atom_site_aniso_U_23
S1 0.0848(8) 0.0424(5) 0.0806(7) 0.0145(6) -0.0263(7) -0.0102(5)
O1 0.0650(17) 0.0465(13) 0.0562(14) 0.0105(13) -0.0175(14) -0.0061(11)
O2 0.068(2) 0.0701(18) 0.0609(15) 0.0127(16) -0.0192(15) -0.0080(14)
C6 0.045(2) 0.0429(18) 0.0448(18) -0.0036(16) 0.0009(18) 0.0016(15)
N2 0.0535(19) 0.0360(14) 0.0465(16) 0.0025(14) -0.0089(15) -0.0053(12)
N1 0.0445(17) 0.0396(15) 0.0440(15) 0.0033(13) -0.0109(14) -0.0057(12)
C5 0.0366(19) 0.0403(17) 0.0385(17) -0.0044(15) 0.0033(15) 0.0015(14)
C8 0.054(2) 0.048(2) 0.0405(18) -0.0111(18) -0.0028(17) 0.0069(16)
C9 0.061(3) 0.074(3) 0.051(2) -0.020(2) -0.010(2) 0.008(2)
C4 0.039(2) 0.0484(19) 0.0462(19) -0.0020(17) 0.0003(16) -0.0068(15)
C7 0.057(2) 0.0386(18) 0.0351(18) -0.0119(18) -0.0021(17) 0.0025(14)
C3 0.074(3) 0.057(2) 0.074(3) 0.002(2) -0.016(2) -0.027(2)
C2 0.100(4) 0.078(3) 0.039(2) -0.011(3) -0.004(2) -0.0070(19)
C12 0.085(3) 0.050(2) 0.045(2) -0.007(2) -0.003(2) -0.0055(17)
C11 0.119(5) 0.050(2) 0.050(2) -0.015(3) -0.002(3) -0.0072(18)
C10 0.100(4) 0.068(3) 0.046(2) -0.041(3) -0.016(3) 0.000(2)
C13 0.063(3) 0.088(3) 0.073(3) 0.012(2) -0.007(2) 0.008(2)
C1 0.051(3) 0.080(3) 0.090(3) -0.014(2) -0.002(2) -0.021(2)

loop_
_atom_type_symbol
_atom_type_description
_atom_type_scat_dispersion_real
_atom_type_scat_dispersion_imag
_atom_type_scat_source
C C 0.0033 0.0016 'International Tables Vol C Tables 4.2.6.8 and 6.1.1.4'
H H 0.0000 0.0000 'International Tables Vol C Tables 4.2.6.8 and 6.1.1.4'
N N 0.0061 0.0033 'International Tables Vol C Tables 4.2.6.8 and 6.1.1.4'
O O 0.0106 0.0060 'International Tables Vol C Tables 4.2.6.8 and 6.1.1.4'
S S 0.1246 0.1234 'International Tables Vol C Tables 4.2.6.8 and 6.1.1.4'

loop_
_geom_angle_atom_site_label_1
_geom_angle_atom_site_label_2
_geom_angle_atom_site_label_3
_geom_angle
C8 O2 C13 117.9(3)
N2 C6 N1 114.9(3)
N2 C6 S1 128.3(3)
N1 C6 S1 116.8(3)
C6 N2 C7 131.5(3)
C6 N2 H2A 114.3
C7 N2 H2A 114.3
C5 N1 C6 128.7(3)
C5 N1 H1A 115.7
C6 N1 H1A 115.7
O1 C5 N1 121.9(3)
O1 C5 C4 122.0(3)
N1 C5 C4 116.1(3)
C9 C8 O2 124.6(4)
C9 C8 C7 121.0(4)
O2 C8 C7 114.4(3)
C8 C9 C10 119.1(4)
C8 C9 H9A 120.5
C10 C9 H9A 120.5
C1 C4 C2 110.8(4)
C1 C4 C3 109.2(3)
C2 C4 C3 109.6(3)
C1 C4 C5 109.4(3)
C2 C4 C5 109.4(3)
C3 C4 C5 108.4(3)
C12 C7 C8 118.7(3)
C12 C7 N2 125.5(4)
C8 C7 N2 115.7(3)
C4 C3 H3A 109.5
C4 C3 H3B 109.5
H3A C3 H3B 109.5
C4 C3 H3C 109.5
H3A C3 H3C 109.5
H3B C3 H3C 109.5
C4 C2 H2B 109.5
C4 C2 H2C 109.5
H2B C2 H2C 109.5
C4 C2 H2D 109.5
H2B C2 H2D 109.5
H2C C2 H2D 109.5
C11 C12 C7 120.2(4)
C11 C12 H12A 119.9
C7 C12 H12A 119.9
C10 C11 C12 120.4(4)
C10 C11 H11A 119.8
C12 C11 H11A 119.8
C11 C10 C9 120.5(4)
C11 C10 H10A 119.7
C9 C10 H10A 119.7
O2 C13 H13A 109.5
O2 C13 H13B 109.5
H13A C13 H13B 109.5
O2 C13 H13C 109.5
H13A C13 H13C 109.5
H13B C13 H13C 109.5
C4 C1 H1B 109.5
C4 C1 H1C 109.5
H1B C1 H1C 109.5
C4 C1 H1D 109.5
H1B C1 H1D 109.5
H1C C1 H1D 109.5

loop_
_geom_bond_atom_site_label_1
_geom_bond_atom_site_label_2
_geom_bond_distance
S1 C6 1.665(3)
O1 C5 1.215(4)
O2 C8 1.378(5)
O2 C13 1.416(5)
C6 N2 1.323(4)
C6 N1 1.399(4)
N2 C7 1.411(4)
N2 H2A 0.8600
N1 C5 1.375(4)
N1 H1A 0.8600
C5 C4 1.530(5)
C8 C9 1.373(5)
C8 C7 1.394(5)
C9 C10 1.385(6)
C9 H9A 0.9300
C4 C1 1.522(5)
C4 C2 1.529(5)
C4 C3 1.529(5)
C7 C12 1.382(5)
C3 H3A 0.9600
C3 H3B 0.9600
C3 H3C 0.9600
C2 H2B 0.9600
C2 H2C 0.9600
C2 H2D 0.9600
C12 C11 1.378(6)
C12 H12A 0.9300
C11 C10 1.366(7)
C11 H11A 0.9300
C10 H10A 0.9300
C13 H13A 0.9600
C13 H13B 0.9600
C13 H13C 0.9600
C1 H1B 0.9600
C1 H1C 0.9600
C1 H1D 0.9600

loop_
_geom_hbond_atom_site_label_D
_geom_hbond_atom_site_label_H
_geom_hbond_atom_site_label_A
_geom_hbond_site_symmetry_A
_geom_hbond_distance_DH
_geom_hbond_distance_HA
_geom_hbond_distance_DA
_geom_hbond_angle_DHA
_geom_hbond_publ_flag
N2 H2A O1 1_555 0.86 1.89 2.619(4) 142 yes
N2 H2A O2 1_555 0.86 2.17 2.575(4) 109 yes
C12 H12A S1 1-555 0.93 2.62 3.235(4) 124 yes

loop_
_geom_torsion_atom_site_label_1
_geom_torsion_atom_site_label_2
_geom_torsion_atom_site_label_3
_geom_torsion_atom_site_label_4
_geom_torsion
N1 C6 N2 C7 -178.8(3)
S1 C6 N2 C7 2.0(6)
N2 C6 N1 C5 -1.5(5)
S1 C6 N1 C5 177.9(3)
C6 N1 C5 O1 2.2(5)
C6 N1 C5 C4 -178.6(3)
C13 O2 C8 C9 10.6(5)
C13 O2 C8 C7 -169.3(3)
O2 C8 C9 C10 -178.1(3)
C7 C8 C9 C10 1.7(5)
O1 C5 C4 C1 114.7(4)
N1 C5 C4 C1 -64.5(4)
O1 C5 C4 C2 -123.7(4)
N1 C5 C4 C2 57.1(4)
O1 C5 C4 C3 -4.2(5)
N1 C5 C4 C3 176.6(3)
C9 C8 C7 C12 -2.3(5)
O2 C8 C7 C12 177.6(3)
C9 C8 C7 N2 -179.4(3)
O2 C8 C7 N2 0.5(4)
C6 N2 C7 C12 19.9(6)
C6 N2 C7 C8 -163.3(3)
C8 C7 C12 C11 2.2(6)
N2 C7 C12 C11 178.9(3)
C7 C12 C11 C10 -1.4(6)
C12 C11 C10 C9 0.8(6)
C8 C9 C10 C11 -1.0(6)

loop_
_cod_related_entry_id
_cod_related_entry_database
_cod_related_entry_code
1 ChemSpider 639664
